data_9017075
loop_
_publ_author_name
'Pekov, I. V.'
'Krivovichev, S. V.'
'Yapaskurt, V. O.'
'Chukanov, N. V.'
'Belakovskiy, D. I.'

_publ_section_title
;
 Beshtauite, (NH4)2(UO2)(SO4)2*2H2O, a new mineral from Mount Beshtau,
 Northern Caucasus, Russia
;
_journal_name_full 'American Mineralogist'
_journal_page_first 1783
_journal_page_last 1787
_journal_volume 99
_journal_year 2014
_chemical_compound_source 'Mount Beshtau, Stavropol region, Northern Caucasus, Russia'
_chemical_formula_sum 'H12 N2 O12 S2 U'
_chemical_name_mineral Beshtauite
_space_group_IT_number 14
_space_group_name_Hall '-P 2ybc'
_space_group_name_H-M_alt 'P 1 21/c 1'
_symmetry_space_group_name_H-M 'P 1 21/c 1'
_cell_angle_alpha 90
_cell_angle_beta 102.123
_cell_angle_gamma 90
_cell_formula_units_Z 4
_cell_length_a 7.7360
_cell_length_b 7.3712
_cell_length_c 20.856
_cell_volume 1162.762
_database_code_amcsd 0020412
_exptl_crystal_density_diffrn 3.052
_cod_data_source_file inputs/fixed/downloads/05/05796.cif
_cod_data_source_block 05796
_cod_original_formula_sum 'U S2 O12 (N2 H12)'
_cod_database_code 9017075

loop_
_space_group_symop_operation_xyz
x,y,z
x,1/2-y,1/2+z
-x,1/2+y,1/2-z
-x,-y,-z

loop_
_atom_site_aniso_label
_atom_site_aniso_U_11
_atom_site_aniso_U_22
_atom_site_aniso_U_33
_atom_site_aniso_U_12
_atom_site_aniso_U_13
_atom_site_aniso_U_23
U 0.02490 0.03550 0.02410 -0.00077 -0.00270 0.00004
S1 0.02960 0.03410 0.02360 -0.00210 -0.00290 0.00090
S2 0.03490 0.03800 0.02930 0.00330 -0.00420 0.00390
O1 0.01800 0.05300 0.03300 0.01300 -0.00100 -0.00200
O2 0.01500 0.05400 0.04800 0.00600 -0.00300 0.00200
O3 0.03900 0.04400 0.02600 0.00200 -0.00700 -0.00900
O4 0.03100 0.04100 0.04000 -0.01400 0.00600 -0.01200
O5 0.03800 0.04900 0.04100 -0.00200 -0.00100 0.01200
O6 0.03500 0.05100 0.04000 0.00800 0.00200 -0.00800
O7 0.04100 0.05300 0.03000 0.00000 -0.00200 0.01200
O8 0.04000 0.06100 0.04100 -0.01000 -0.00300 -0.00400
O9 0.07800 0.05900 0.05100 0.02600 0.02500 0.00700
O10 0.05800 0.05900 0.04500 -0.02100 0.00000 0.00200
Wat1 0.03500 0.03100 0.04500 0.00700 -0.02100 0.00200
Wat2 0.05700 0.05300 0.05900 -0.00500 0.02100 0.00100
N1 0.05100 0.03400 0.03800 0.00600 0.01800 0.00700
H1a 0.05100 0.03400 0.03800 0.00600 0.01800 0.00700
H1b 0.05100 0.03400 0.03800 0.00600 0.01800 0.00700
H1c 0.05100 0.03400 0.03800 0.00600 0.01800 0.00700
H1d 0.05100 0.03400 0.03800 0.00600 0.01800 0.00700
N2 0.03100 0.09400 0.05100 -0.00500 0.00100 0.00500
H2a 0.03100 0.09400 0.05100 -0.00500 0.00100 0.00500
H2b 0.03100 0.09400 0.05100 -0.00500 0.00100 0.00500
H2c 0.03100 0.09400 0.05100 -0.00500 0.00100 0.00500
H2d 0.03100 0.09400 0.05100 -0.00500 0.00100 0.00500

loop_
_atom_site_label
_atom_site_fract_x
_atom_site_fract_y
_atom_site_fract_z
_atom_site_U_iso_or_equiv
_atom_site_type_symbol
_atom_site_attached_hydrogens
U 0.23061 0.38928 0.37715 0.02930 U 0
S1 0.54910 0.71630 0.45439 0.03040 S 0
S2 0.14300 0.72700 0.24760 0.03560 S 0
O1 0.41300 0.36690 0.33720 0.03600 O 0
O2 0.04670 0.41140 0.41520 0.04000 O 0
O3 0.40130 0.25690 0.47390 0.03900 O 0
O4 0.37160 0.63240 0.44100 0.03800 O 0
O5 0.53660 0.89220 0.42240 0.04400 O 0
O6 0.67650 0.59950 0.43120 0.04300 O 0
O7 0.13710 0.64720 0.31340 0.04300 O 0
O8 0.04410 0.27410 0.28190 0.04900 O 0
O9 0.21200 0.60140 0.20780 0.06100 O 0
O10 0.24900 0.89030 0.26010 0.05600 O 0
Wat1 0.21990 0.05270 0.37630 0.04100 O 2
Wat2 0.75910 0.19760 0.43340 0.05500 O 2
N1 0.65690 0.72680 0.29810 0.04000 N 0
H1a 0.65690 0.72680 0.29810 0.04000 H 0
H1b 0.65690 0.72680 0.29810 0.04000 H 0
H1c 0.65690 0.72680 0.29810 0.04000 H 0
H1d 0.65690 0.72680 0.29810 0.04000 H 0
N2 0.98200 0.84300 0.44490 0.06000 N 0
H2a 0.98200 0.84300 0.44490 0.06000 H 0
H2b 0.98200 0.84300 0.44490 0.06000 H 0
H2c 0.98200 0.84300 0.44490 0.06000 H 0
H2d 0.98200 0.84300 0.44490 0.06000 H 0

loop_
_cod_changelog_entry_id
_cod_changelog_entry_author
_cod_changelog_entry_date
_cod_changelog_entry_text
1
;cod-tools version 3.8.0
Id: cif_guess_AMCSD_atom_types 9574 2023-05-10 09:00:05Z saulius
;
2023-05-10T18:57:44+03:00
;Derived atom types and hydrogen counts
from atom names that follow the AMCSD naming convention
(Wat == water, O-H == hydroxyl).
;

loop_
_cod_related_entry_id
_cod_related_entry_database
_cod_related_entry_code
1 AMCSD 0020412
